data_1532597
loop_
_publ_author_name
'Istomin, S.Ya.'
'Koutcenko, V.A.'
'Lindberg, F.'
'Antipov, E.V.'
'Svensson, G.'

_publ_section_title
;
 Synthesis and characterizationn of novel 6-H perovskites Ba2 Co2-x Sbx
 O6-y, 0.6< x< 0.8 and x= 1.33 (Ba3 Co Sb2 O9)
;
_journal_name_full 'Materials Research Bulletin'
_journal_page_first 1013
_journal_page_last 1022
_journal_volume 39
_journal_year 2004
_chemical_formula_sum 'Ba2 Co1.38 O5.4 Sb0.62'
_chemical_name_systematic 'Ba2 ((Co1.38 Sb0.62) O5.4)'
_space_group_IT_number 194
_symmetry_space_group_name_Hall '-P 6c 2c'
_symmetry_space_group_name_H-M 'P 63/m m c'
_cell_angle_alpha 90
_cell_angle_beta 90
_cell_angle_gamma 120
_cell_formula_units_Z 3
_cell_length_a 5.7315
_cell_length_b 5.7315
_cell_length_c 14.1118
_cell_volume 401.467
_citation_journal_id_ASTM MRBUAC
_cod_data_source_file Istomin_MRBUAC_2004_1918.cif
_cod_data_source_block Ba2Co1.38O5.4Sb0.62
_cod_original_cell_volume 401.4668
_cod_database_code 1532597

loop_
_symmetry_equiv_pos_as_xyz
x,y,z
x-y,x,z+1/2
-y,x-y,z
-x,-y,z+1/2
-x+y,-x,z
y,-x+y,z+1/2
-y,-x,-z+1/2
x-y,-y,-z
x,x-y,-z+1/2
y,x,-z
-x+y,y,-z+1/2
-x,-x+y,-z
-x,-y,-z
-x+y,-x,-z-1/2
y,-x+y,-z
x,y,-z-1/2
x-y,x,-z
-y,x-y,-z-1/2
y,x,z-1/2
-x+y,y,z
-x,-x+y,z-1/2
-y,-x,z
x-y,-y,z-1/2
x,x-y,z

loop_
_atom_site_label
_atom_site_type_symbol
_atom_site_fract_x
_atom_site_fract_y
_atom_site_fract_z
_atom_site_occupancy
_atom_site_U_iso_or_equiv
Sb1 Sb+5 0.3333 0.6667 0.8452 0.3 0.0
Co2 Co+2 0 0 0 0.674 0.0
Ba1 Ba+2 0 0 0.25 1 0.0
O2 O-2 0.8346 0.6692 0.082 0.924 0.0
Ba2 Ba+2 0.3333 0.6667 0.0909 1 0.0
Sb2 Sb+5 0 0 0 0.326 0.0
Co1 Co+2 0.3333 0.6667 0.8452 0.7 0.0
O1 O-2 0.5193 0.0386 0.25 0.85 0.0
